data_2213954
loop_
_publ_author_name
'Wissler, J\"org'
'Mulder, Alart'
'Tamp\'e, Robert'
'Bolte, Michael'

_publ_section_title
;
 5,5'-Dimethyl-4,4'-bis[2-(2-methyl-3-thienyl)cyclopentenyl]-2,2'-bithiophene
;
_journal_coeditor_code SG2160
_journal_issue 6
_journal_name_full 'Acta Crystallographica Section E'
_journal_page_first o2813
_journal_page_last o2814
_journal_paper_doi 10.1107/S1600536807017126
_journal_volume 63
_journal_year 2007
_chemical_formula_iupac 'C30 H30 S4'
_chemical_formula_moiety 'C30 H30 S4'
_chemical_formula_sum 'C30 H30 S4'
_chemical_formula_weight 518.78
_chemical_name_systematic
;
5,5'-Dimethyl-4,4'-bis[2-(2-methyl-3-thienyl)cyclopentenyl]-2,2'-bithiophene
;
_space_group_IT_number 14
_symmetry_cell_setting monoclinic
_symmetry_space_group_name_Hall '-P 2yn'
_symmetry_space_group_name_H-M 'P 1 21/n 1'
_atom_sites_solution_hydrogens geom
_atom_sites_solution_primary direct
_atom_sites_solution_secondary difmap
_audit_creation_method SHELXL-97
_cell_angle_alpha 90.00
_cell_angle_beta 96.901(6)
_cell_angle_gamma 90.00
_cell_formula_units_Z 2
_cell_length_a 9.3105(7)
_cell_length_b 14.0233(14)
_cell_length_c 10.2143(8)
_cell_measurement_reflns_used 19279
_cell_measurement_temperature 173(2)
_cell_measurement_theta_max 25.7
_cell_measurement_theta_min 3.6
_cell_volume 1324.0(2)
_computing_cell_refinement X-AREA
_computing_data_collection 'X-AREA (Stoe & Cie, 2001)'
_computing_data_reduction X-AREA
_computing_molecular_graphics 'XP in SHELXTL-Plus (Sheldrick, 1991)'
_computing_publication_material 'SHELXL97 and PLATON'
_computing_structure_refinement 'SHELXL97 (Sheldrick, 1997)'
_computing_structure_solution 'SHELXS97 (Sheldrick, 1997)'
_diffrn_ambient_temperature 173(2)
_diffrn_measured_fraction_theta_full 0.996
_diffrn_measured_fraction_theta_max 0.985
_diffrn_measurement_device_type 'Stoe IPDSII two-circle'
_diffrn_measurement_method \w
_diffrn_radiation_monochromator graphite
_diffrn_radiation_source 'fine-focus sealed tube'
_diffrn_radiation_type MoK\a
_diffrn_radiation_wavelength 0.71073
_diffrn_reflns_av_R_equivalents 0.0674
_diffrn_reflns_av_sigmaI/netI 0.0336
_diffrn_reflns_limit_h_max 11
_diffrn_reflns_limit_h_min -11
_diffrn_reflns_limit_k_max 17
_diffrn_reflns_limit_k_min -17
_diffrn_reflns_limit_l_max 12
_diffrn_reflns_limit_l_min -12
_diffrn_reflns_number 15093
_diffrn_reflns_theta_full 25.00
_diffrn_reflns_theta_max 25.82
_diffrn_reflns_theta_min 3.65
_diffrn_standards_decay_% 0
_diffrn_standards_interval_time 0
_diffrn_standards_number 0
_exptl_absorpt_coefficient_mu 0.376
_exptl_absorpt_correction_T_max 0.9218
_exptl_absorpt_correction_T_min 0.8827
_exptl_absorpt_correction_type multi-scan
_exptl_absorpt_process_details '(MULABS; Spek, 2003; Blessing, 1995)'
_exptl_crystal_colour 'light pink'
_exptl_crystal_density_diffrn 1.301
_exptl_crystal_density_method 'not measured'
_exptl_crystal_description block
_exptl_crystal_F_000 548
_exptl_crystal_size_max 0.34
_exptl_crystal_size_mid 0.28
_exptl_crystal_size_min 0.22
_refine_diff_density_max 0.429
_refine_diff_density_min -0.247
_refine_ls_extinction_method none
_refine_ls_goodness_of_fit_ref 1.062
_refine_ls_hydrogen_treatment constr
_refine_ls_matrix_type full
_refine_ls_number_parameters 156
_refine_ls_number_reflns 2516
_refine_ls_number_restraints 0
_refine_ls_restrained_S_all 1.062
_refine_ls_R_factor_all 0.0408
_refine_ls_R_factor_gt 0.0371
_refine_ls_shift/su_max 0.001
_refine_ls_shift/su_mean 0.000
_refine_ls_structure_factor_coef Fsqd
_refine_ls_weighting_details 'calc w=1/[\s^2^(Fo^2^)+(0.059P)^2^+0.3853P] where P=(Fo^2^+2Fc^2^)/3'
_refine_ls_weighting_scheme calc
_refine_ls_wR_factor_gt 0.0996
_refine_ls_wR_factor_ref 0.1019
_reflns_number_gt 2247
_reflns_number_total 2516
_reflns_threshold_expression I>2\s(I)
_cod_data_source_file sg2160.cif
_cod_data_source_block I
_cod_depositor_comments
;
The following automatic conversions were performed:
'_symmetry_cell_setting' value 'Monoclinic' changed to 'monoclinic'
according to '/home/saulius/struct/CIF-dictionaries/cif_core.dic'
dictionary named 'cif_core.dic' version 2.4.1 from 2010-06-29.

Automatic conversion script
Id: cif_fix_enum 1527 2010-12-29 10:47:43Z saulius 

The following automatic conversions were performed:

'_symmetry_cell_setting' value 'Monoclinic' changed to 'monoclinic'
according to /home/saulius/struct/CIF-dictionaries/cif_core.dic
dictionary named 'cif_core.dic' version 2.4.1 from 2010-06-29.

Automatic conversion script
Id: cif_fix_values 1715 2011-07-08 13:25:40Z adriana 
;
_cod_original_sg_symbol_H-M 'P 21/n'
_cod_database_code 2213954
_cod_database_fobs_code 2213954

loop_
_symmetry_equiv_pos_as_xyz
'x, y, z'
'-x+1/2, y+1/2, -z+1/2'
'-x, -y, -z'
'x-1/2, -y-1/2, z-1/2'

loop_
_atom_site_type_symbol
_atom_site_label
_atom_site_fract_x
_atom_site_fract_y
_atom_site_fract_z
_atom_site_U_iso_or_equiv
_atom_site_adp_type
_atom_site_calc_flag
_atom_site_refinement_flags
_atom_site_occupancy
C C1 0.65931(18) 0.81747(11) 0.50761(17) 0.0283(4) Uani d . 1
C C2 0.79192(18) 0.77867(11) 0.51502(17) 0.0284(3) Uani d . 1
C C3 0.9008(2) 0.84950(13) 0.4751(2) 0.0384(4) Uani d . 1
H H3A 0.9806 0.8588 0.5472 0.046 Uiso calc R 1
H H3B 0.9419 0.8274 0.3954 0.046 Uiso calc R 1
C C4 0.8173(3) 0.94004(16) 0.4477(4) 0.0748(10) Uani d . 1
H H4A 0.8230 0.9610 0.3559 0.090 Uiso calc R 1
H H4B 0.8581 0.9910 0.5081 0.090 Uiso calc R 1
C C5 0.6622(2) 0.92126(12) 0.4679(2) 0.0372(4) Uani d . 1
H H5A 0.5969 0.9327 0.3856 0.045 Uiso calc R 1
H H5B 0.6322 0.9627 0.5383 0.045 Uiso calc R 1
C C11 0.52294(17) 0.77240(12) 0.53325(17) 0.0282(3) Uani d . 1
C C12 0.42792(19) 0.81695(13) 0.61464(18) 0.0334(4) Uani d . 1
H H12 0.4456 0.8779 0.6540 0.040 Uiso calc R 1
C C13 0.3101(2) 0.76351(14) 0.6300(2) 0.0391(4) Uani d . 1
H H13 0.2370 0.7818 0.6823 0.047 Uiso calc R 1
S S14 0.30910(5) 0.65932(3) 0.54385(5) 0.03823(16) Uani d . 1
C C15 0.47045(18) 0.68619(12) 0.48551(18) 0.0313(4) Uani d . 1
C C16 0.5291(2) 0.61955(14) 0.3912(2) 0.0434(5) Uani d . 1
H H16A 0.5854 0.5693 0.4404 0.065 Uiso calc R 1
H H16B 0.5916 0.6548 0.3375 0.065 Uiso calc R 1
H H16C 0.4489 0.5907 0.3337 0.065 Uiso calc R 1
C C21 0.83781(17) 0.68143(11) 0.55374(17) 0.0272(3) Uani d . 1
C C22 0.92839(17) 0.62696(11) 0.47880(17) 0.0287(4) Uani d . 1
H H22 0.9651 0.6512 0.4026 0.034 Uiso calc R 1
C C23 0.95762(17) 0.53742(12) 0.52579(17) 0.0272(3) Uani d . 1
S S24 0.87558(5) 0.51902(3) 0.66663(4) 0.03043(15) Uani d . 1
C C25 0.80261(17) 0.63271(11) 0.66112(17) 0.0284(4) Uani d . 1
C C26 0.7152(2) 0.66272(13) 0.76715(18) 0.0364(4) Uani d . 1
H H26A 0.6168 0.6374 0.7482 0.055 Uiso calc R 1
H H26B 0.7115 0.7325 0.7707 0.055 Uiso calc R 1
H H26C 0.7598 0.6380 0.8522 0.055 Uiso calc R 1

loop_
_atom_site_aniso_label
_atom_site_aniso_U_11
_atom_site_aniso_U_22
_atom_site_aniso_U_33
_atom_site_aniso_U_12
_atom_site_aniso_U_13
_atom_site_aniso_U_23
C1 0.0268(8) 0.0258(8) 0.0325(9) 0.0017(6) 0.0039(7) -0.0024(6)
C2 0.0264(8) 0.0268(8) 0.0326(9) 0.0003(6) 0.0058(6) -0.0030(6)
C3 0.0295(9) 0.0328(9) 0.0544(12) -0.0024(7) 0.0106(8) 0.0033(8)
C4 0.0478(13) 0.0331(11) 0.151(3) 0.0064(9) 0.0431(16) 0.0231(14)
C5 0.0333(9) 0.0273(9) 0.0507(11) 0.0018(7) 0.0039(8) 0.0037(7)
C11 0.0228(8) 0.0292(8) 0.0321(9) 0.0038(6) 0.0015(6) 0.0008(6)
C12 0.0289(9) 0.0358(9) 0.0354(9) 0.0037(7) 0.0038(7) -0.0041(7)
C13 0.0307(9) 0.0474(10) 0.0405(10) 0.0021(8) 0.0095(8) -0.0037(8)
S14 0.0292(3) 0.0416(3) 0.0448(3) -0.00733(18) 0.00793(19) -0.00272(19)
C15 0.0263(8) 0.0328(8) 0.0348(9) -0.0006(6) 0.0034(7) -0.0019(7)
C16 0.0405(10) 0.0395(10) 0.0516(12) -0.0061(8) 0.0117(9) -0.0152(9)
C21 0.0212(7) 0.0279(8) 0.0326(8) 0.0009(6) 0.0031(6) -0.0028(6)
C22 0.0243(8) 0.0296(8) 0.0331(9) 0.0019(6) 0.0068(6) -0.0001(7)
C23 0.0219(7) 0.0291(8) 0.0305(8) 0.0017(6) 0.0030(6) -0.0035(6)
S24 0.0324(3) 0.0300(2) 0.0294(2) 0.00719(15) 0.00545(17) 0.00159(15)
C25 0.0252(8) 0.0287(8) 0.0311(8) 0.0041(6) 0.0020(6) -0.0030(6)
C26 0.0375(10) 0.0409(10) 0.0316(9) 0.0094(7) 0.0070(7) -0.0011(7)

loop_
_atom_type_symbol
_atom_type_description
_atom_type_scat_dispersion_real
_atom_type_scat_dispersion_imag
_atom_type_scat_source
C C 0.0033 0.0016 'International Tables Vol C Tables 4.2.6.8 and 6.1.1.4'
H H 0.0000 0.0000 'International Tables Vol C Tables 4.2.6.8 and 6.1.1.4'
S S 0.1246 0.1234 'International Tables Vol C Tables 4.2.6.8 and 6.1.1.4'

loop_
_geom_angle_atom_site_label_1
_geom_angle_atom_site_label_2
_geom_angle_atom_site_label_3
_geom_angle_site_symmetry_1
_geom_angle_site_symmetry_3
_geom_angle
_geom_angle_publ_flag
C2 C1 C11 . . 128.59(15) y
C2 C1 C5 . . 111.06(15) ?
C11 C1 C5 . . 120.35(14) ?
C1 C2 C21 . . 128.82(15) y
C1 C2 C3 . . 111.14(15) ?
C21 C2 C3 . . 120.03(14) ?
C4 C3 C2 . . 104.96(16) ?
C4 C3 H3A . . 110.8 ?
C2 C3 H3A . . 110.8 ?
C4 C3 H3B . . 110.8 ?
C2 C3 H3B . . 110.8 ?
H3A C3 H3B . . 108.8 ?
C3 C4 C5 . . 108.10(17) ?
C3 C4 H4A . . 110.1 ?
C5 C4 H4A . . 110.1 ?
C3 C4 H4B . . 110.1 ?
C5 C4 H4B . . 110.1 ?
H4A C4 H4B . . 108.4 ?
C4 C5 C1 . . 104.67(15) ?
C4 C5 H5A . . 110.8 ?
C1 C5 H5A . . 110.8 ?
C4 C5 H5B . . 110.8 ?
C1 C5 H5B . . 110.8 ?
H5A C5 H5B . . 108.9 ?
C15 C11 C12 . . 111.92(15) ?
C15 C11 C1 . . 126.46(15) ?
C12 C11 C1 . . 121.62(15) ?
C13 C12 C11 . . 113.12(16) ?
C13 C12 H12 . . 123.4 ?
C11 C12 H12 . . 123.4 ?
C12 C13 S14 . . 111.66(14) ?
C12 C13 H13 . . 124.2 ?
S14 C13 H13 . . 124.2 ?
C13 S14 C15 . . 92.30(9) ?
C11 C15 C16 . . 129.73(16) ?
C11 C15 S14 . . 110.98(13) ?
C16 C15 S14 . . 119.24(13) ?
C15 C16 H16A . . 109.5 ?
C15 C16 H16B . . 109.5 ?
H16A C16 H16B . . 109.5 ?
C15 C16 H16C . . 109.5 ?
H16A C16 H16C . . 109.5 ?
H16B C16 H16C . . 109.5 ?
C25 C21 C22 . . 112.18(15) ?
C25 C21 C2 . . 126.21(15) ?
C22 C21 C2 . . 121.61(15) ?
C23 C22 C21 . . 114.27(15) ?
C23 C22 H22 . . 122.9 ?
C21 C22 H22 . . 122.9 ?
C22 C23 C23 . 3_766 129.4(2) ?
C22 C23 S24 . . 110.01(12) ?
C23 C23 S24 3_766 . 120.59(17) ?
C23 S24 C25 . . 92.66(8) ?
C21 C25 C26 . . 130.31(15) ?
C21 C25 S24 . . 110.84(12) ?
C26 C25 S24 . . 118.85(13) ?
C25 C26 H26A . . 109.5 ?
C25 C26 H26B . . 109.5 ?
H26A C26 H26B . . 109.5 ?
C25 C26 H26C . . 109.5 ?
H26A C26 H26C . . 109.5 ?
H26B C26 H26C . . 109.5 ?

loop_
_geom_bond_atom_site_label_1
_geom_bond_atom_site_label_2
_geom_bond_site_symmetry_2
_geom_bond_distance
C1 C2 . 1.343(2)
C1 C11 . 1.470(2)
C1 C5 . 1.512(2)
C2 C21 . 1.469(2)
C2 C3 . 1.510(2)
C3 C4 . 1.498(3)
C3 H3A . 0.9900
C3 H3B . 0.9900
C4 C5 . 1.506(3)
C4 H4A . 0.9900
C4 H4B . 0.9900
C5 H5A . 0.9900
C5 H5B . 0.9900
C11 C15 . 1.371(2)
C11 C12 . 1.429(2)
C12 C13 . 1.353(3)
C12 H12 . 0.9500
C13 S14 . 1.705(2)
C13 H13 . 0.9500
S14 C15 . 1.7230(18)
C15 C16 . 1.492(3)
C16 H16A . 0.9800
C16 H16B . 0.9800
C16 H16C . 0.9800
C21 C25 . 1.365(2)
C21 C22 . 1.427(2)
C22 C23 . 1.360(2)
C22 H22 . 0.9500
C23 C23 3_766 1.450(3)
C23 S24 . 1.7273(17)
S24 C25 . 1.7314(16)
C25 C26 . 1.491(2)
C26 H26A . 0.9800
C26 H26B . 0.9800
C26 H26C . 0.9800

loop_
_geom_torsion_atom_site_label_1
_geom_torsion_atom_site_label_2
_geom_torsion_atom_site_label_3
_geom_torsion_atom_site_label_4
_geom_torsion_site_symmetry_1
_geom_torsion_site_symmetry_4
_geom_torsion
C11 C1 C2 C21 . . -1.6(3)
C5 C1 C2 C21 . . 177.94(17)
C11 C1 C2 C3 . . 177.73(18)
C5 C1 C2 C3 . . -2.7(2)
C1 C2 C3 C4 . . 2.6(3)
C21 C2 C3 C4 . . -178.0(2)
C2 C3 C4 C5 . . -1.4(3)
C3 C4 C5 C1 . . -0.1(3)
C2 C1 C5 C4 . . 1.7(3)
C11 C1 C5 C4 . . -178.7(2)
C2 C1 C11 C15 . . -47.8(3)
C5 C1 C11 C15 . . 132.63(19)
C2 C1 C11 C12 . . 132.16(19)
C5 C1 C11 C12 . . -47.4(2)
C15 C11 C12 C13 . . 1.9(2)
C1 C11 C12 C13 . . -178.12(16)
C11 C12 C13 S14 . . -1.3(2)
C12 C13 S14 C15 . . 0.31(16)
C12 C11 C15 C16 . . 175.66(19)
C1 C11 C15 C16 . . -4.3(3)
C12 C11 C15 S14 . . -1.61(19)
C1 C11 C15 S14 . . 178.40(14)
C13 S14 C15 C11 . . 0.77(15)
C13 S14 C15 C16 . . -176.81(17)
C1 C2 C21 C25 . . -46.8(3)
C3 C2 C21 C25 . . 133.88(19)
C1 C2 C21 C22 . . 133.50(19)
C3 C2 C21 C22 . . -45.8(2)
C25 C21 C22 C23 . . 2.0(2)
C2 C21 C22 C23 . . -178.26(15)
C21 C22 C23 C23 . 3_766 178.7(2)
C21 C22 C23 S24 . . -1.03(19)
C22 C23 S24 C25 . . -0.12(13)
C23 C23 S24 C25 3_766 . -179.90(19)
C22 C21 C25 C26 . . 178.03(17)
C2 C21 C25 C26 . . -1.7(3)
C22 C21 C25 S24 . . -2.03(18)
C2 C21 C25 S24 . . 178.27(13)
C23 S24 C25 C21 . . 1.26(13)
C23 S24 C25 C26 . . -178.79(15)
